data_4023687
loop_
_publ_author_name
'Jarrod W. Johnson'
'Darryl P. Evanoff'
'Marc E. Savard'
'Gerald Lange'
'Timothy R. Ramadhar'
'Abdeljalil Assoud'
'Nicholas J. Taylor'
'Gary I. Dmitrienko'

_publ_section_title
;
 Cyclobutanone Mimics of Penicillins: Effects of Substitution
 on Conformation and Hemiketal Stability
;
_journal_name_full 'Journal of Organic Chemistry'
_journal_page_first 6970
_journal_page_last 6982
_journal_paper_doi 10.1021/jo801274m
_journal_volume 73
_journal_year 2008
_chemical_formula_sum 'C9 H9 Cl3 O3 S'
_chemical_formula_weight 303.57
_chemical_name_systematic
; 
 ? 
;
_space_group_IT_number 2
_symmetry_cell_setting triclinic
_symmetry_space_group_name_Hall '-P 1'
_symmetry_space_group_name_H-M 'P -1'
_atom_sites_solution_hydrogens geom
_atom_sites_solution_primary direct
_atom_sites_solution_secondary difmap
_audit_creation_method SHELXL-97
_cell_angle_alpha 102.655(5)
_cell_angle_beta 103.497(5)
_cell_angle_gamma 103.414(5)
_cell_formula_units_Z 2
_cell_length_a 6.4915(15)
_cell_length_b 9.542(2)
_cell_length_c 11.396(3)
_cell_measurement_temperature 295(2)
_cell_volume 639.2(3)
_computing_structure_refinement 'SHELXL-97 (Sheldrick, 1997)'
_computing_structure_solution 'SHELXS-97 (Sheldrick, 1990)'
_diffrn_ambient_temperature 295(2)
_diffrn_measured_fraction_theta_full 0.995
_diffrn_measured_fraction_theta_max 0.995
_diffrn_radiation_monochromator graphite
_diffrn_radiation_source 'fine-focus sealed tube'
_diffrn_radiation_type MoK\a
_diffrn_radiation_wavelength 0.71073
_diffrn_reflns_av_R_equivalents 0.0367
_diffrn_reflns_av_sigmaI/netI 0.0350
_diffrn_reflns_limit_h_max 9
_diffrn_reflns_limit_h_min -9
_diffrn_reflns_limit_k_max 13
_diffrn_reflns_limit_k_min -13
_diffrn_reflns_limit_l_max 16
_diffrn_reflns_limit_l_min -16
_diffrn_reflns_number 7767
_diffrn_reflns_theta_full 30.00
_diffrn_reflns_theta_max 30.00
_diffrn_reflns_theta_min 1.92
_exptl_absorpt_coefficient_mu 0.868
_exptl_absorpt_correction_T_max 0.869
_exptl_absorpt_correction_T_min 0.737
_exptl_absorpt_correction_type integration
_exptl_absorpt_process_details 'Face-indexed analytical'
_exptl_crystal_colour Colourless
_exptl_crystal_density_diffrn 1.577
_exptl_crystal_density_method 'not measured'
_exptl_crystal_description Prism
_exptl_crystal_F_000 308
_exptl_crystal_size_max 0.40
_exptl_crystal_size_mid 0.38
_exptl_crystal_size_min 0.20
_refine_diff_density_max 0.452
_refine_diff_density_min -0.407
_refine_diff_density_rms 0.068
_refine_ls_extinction_coef 0.090(5)
_refine_ls_extinction_expression Fc^*^=kFc[1+0.001xFc^2^\l^3^/sin(2\q)]^-1/4^
_refine_ls_extinction_method SHELXL
_refine_ls_goodness_of_fit_ref 1.378
_refine_ls_hydrogen_treatment constr
_refine_ls_matrix_type full
_refine_ls_number_parameters 147
_refine_ls_number_reflns 3711
_refine_ls_number_restraints 0
_refine_ls_restrained_S_all 1.378
_refine_ls_R_factor_all 0.0601
_refine_ls_R_factor_gt 0.0494
_refine_ls_shift/su_max 0.000
_refine_ls_shift/su_mean 0.000
_refine_ls_structure_factor_coef Fsqd
_refine_ls_weighting_details 'calc w=1/[\s^2^(Fo^2^)+(0.0160P)^2^+0.1892P] where P=(Fo^2^+2Fc^2^)/3'
_refine_ls_weighting_scheme calc
_refine_ls_wR_factor_gt 0.0990
_refine_ls_wR_factor_ref 0.1020
_reflns_number_gt 2898
_reflns_number_total 3711
_reflns_threshold_expression >2sigma(I)
_cod_data_source_file jo801274m_si_004.cif
_cod_data_source_block gd1313m
_cod_depositor_comments
;
The following automatic conversions were performed:
'_symmetry_cell_setting' value 'Triclinic' changed to 'triclinic'
according to '/home/saulius/struct/CIF-dictionaries/cif_core.dic'
dictionary named 'cif_core.dic' version 2.4.1 from
2010-06-29.

'_exptl_absorpt_correction_type' value 'Integration' changed
to 'integration' according to
'/home/saulius/struct/CIF-dictionaries/cif_core.dic' dictionary named
'cif_core.dic' version 2.4.1 from
2010-06-29.

'_refine_ls_hydrogen_treatment' value 'Constr' changed to
'constr' according to '/home/saulius/struct/CIF-dictionaries/cif_core.dic'
dictionary named 'cif_core.dic' version 2.4.1 from 2010-06-29.

Automatic conversion script
Id: cif_fix_enum 1527 2010-12-29 10:47:43Z saulius 
;
_cod_database_code 4023687

loop_
_symmetry_equiv_pos_as_xyz
'x, y, z'
'-x, -y, -z'

loop_
_atom_site_label
_atom_site_type_symbol
_atom_site_fract_x
_atom_site_fract_y
_atom_site_fract_z
_atom_site_U_iso_or_equiv
_atom_site_adp_type
_atom_site_occupancy
_atom_site_symmetry_multiplicity
_atom_site_calc_flag
_atom_site_refinement_flags
_atom_site_disorder_assembly
_atom_site_disorder_group
C1 C 0.6453(3) 0.7621(2) 0.3799(2) 0.0483(4) Uani 1 1 d . . .
H1 H 0.6714 0.8604 0.3636 0.058 Uiso 1 1 calc R . .
S2 S 0.43707(8) 0.71899(7) 0.45875(6) 0.05507(17) Uani 1 1 d . . .
C3 C 0.6439(3) 0.7888(2) 0.6085(2) 0.0461(4) Uani 1 1 d . . .
H3 H 0.5855 0.7503 0.6709 0.055 Uiso 1 1 calc R . .
C4 C 0.8376(3) 0.7286(2) 0.59001(18) 0.0415(4) Uani 1 1 d . . .
H4 H 0.7983 0.6230 0.5899 0.050 Uiso 1 1 calc R . .
C5 C 0.8518(3) 0.7329(2) 0.45958(19) 0.0440(4) Uani 1 1 d . . .
H5 H 0.9923 0.8005 0.4615 0.053 Uiso 1 1 calc R . .
C6 C 0.7847(4) 0.5805(2) 0.3615(2) 0.0542(5) Uani 1 1 d . . .
C7 C 0.6228(4) 0.6288(2) 0.2693(2) 0.0553(5) Uani 1 1 d . . .
C8 C 1.0524(3) 0.8119(2) 0.6939(2) 0.0491(5) Uani 1 1 d . . .
O9 O 1.2180(2) 0.88554(18) 0.68182(16) 0.0647(4) Uani 1 1 d . . .
O10 O 1.0311(3) 0.7889(2) 0.80132(15) 0.0679(5) Uani 1 1 d . . .
C11 C 1.2289(5) 0.8576(4) 0.9097(3) 0.1003(11) Uani 1 1 d . . .
H11X H 1.3572 0.8401 0.8864 0.120 Uiso 1 1 calc R . .
H11Y H 1.2538 0.9654 0.9376 0.120 Uiso 1 1 calc R . .
C12 C 1.2026(8) 0.7972(6) 1.0050(4) 0.168(2) Uani 1 1 d . . .
H12X H 1.0871 0.8253 1.0349 0.202 Uiso 1 1 calc R . .
H12Y H 1.3390 0.8341 1.0728 0.202 Uiso 1 1 calc R . .
H12Z H 1.1630 0.6895 0.9746 0.202 Uiso 1 1 calc R . .
O13 O 0.8188(3) 0.4630(2) 0.35966(18) 0.0814(6) Uani 1 1 d . . .
Cl14 Cl 0.36243(11) 0.49767(9) 0.18723(7) 0.0845(2) Uani 1 1 d . . .
Cl15 Cl 0.75730(14) 0.69020(9) 0.16312(7) 0.0906(3) Uani 1 1 d . . .
Cl16 Cl 0.73861(11) 0.99133(6) 0.66080(7) 0.0724(2) Uani 1 1 d . . .

loop_
_atom_site_aniso_label
_atom_site_aniso_U_11
_atom_site_aniso_U_22
_atom_site_aniso_U_33
_atom_site_aniso_U_23
_atom_site_aniso_U_13
_atom_site_aniso_U_12
C1 0.0459(10) 0.0460(10) 0.0598(12) 0.0268(9) 0.0181(9) 0.0130(8)
S2 0.0369(2) 0.0666(3) 0.0681(4) 0.0284(3) 0.0166(2) 0.0181(2)
C3 0.0407(9) 0.0422(9) 0.0598(12) 0.0181(9) 0.0209(9) 0.0112(8)
C4 0.0353(8) 0.0359(8) 0.0541(11) 0.0156(8) 0.0136(8) 0.0093(7)
C5 0.0351(8) 0.0431(9) 0.0543(11) 0.0152(8) 0.0160(8) 0.0092(7)
C6 0.0516(11) 0.0536(12) 0.0578(12) 0.0120(10) 0.0195(10) 0.0173(9)
C7 0.0540(12) 0.0545(12) 0.0523(12) 0.0192(10) 0.0148(9) 0.0044(9)
C8 0.0423(10) 0.0434(10) 0.0590(12) 0.0145(9) 0.0123(9) 0.0111(8)
O9 0.0418(8) 0.0654(10) 0.0756(11) 0.0187(8) 0.0146(7) -0.0004(7)
O10 0.0541(9) 0.0788(11) 0.0530(9) 0.0199(8) 0.0050(7) -0.0026(8)
C11 0.079(2) 0.120(3) 0.0625(17) 0.0245(17) -0.0109(14) -0.0113(18)
C12 0.141(4) 0.217(6) 0.085(3) 0.062(3) -0.023(3) -0.021(4)
O13 0.0981(14) 0.0638(11) 0.0807(12) 0.0080(9) 0.0177(10) 0.0426(10)
Cl14 0.0669(4) 0.0861(5) 0.0699(4) 0.0150(3) 0.0007(3) -0.0076(3)
Cl15 0.1069(6) 0.0950(5) 0.0681(4) 0.0276(4) 0.0432(4) 0.0058(4)
Cl16 0.0686(4) 0.0460(3) 0.1067(5) 0.0143(3) 0.0365(3) 0.0216(3)

loop_
_atom_type_symbol
_atom_type_description
_atom_type_scat_dispersion_real
_atom_type_scat_dispersion_imag
_atom_type_scat_source
C C 0.0033 0.0016 'International Tables Vol C Tables 4.2.6.8 and 6.1.1.4'
H H 0.0000 0.0000 'International Tables Vol C Tables 4.2.6.8 and 6.1.1.4'
O O 0.0106 0.0060 'International Tables Vol C Tables 4.2.6.8 and 6.1.1.4'
S S 0.1246 0.1234 'International Tables Vol C Tables 4.2.6.8 and 6.1.1.4'
Cl Cl 0.1484 0.1585 'International Tables Vol C Tables 4.2.6.8 and 6.1.1.4'

loop_
_geom_angle_atom_site_label_1
_geom_angle_atom_site_label_2
_geom_angle_atom_site_label_3
_geom_angle
_geom_angle_site_symmetry_1
_geom_angle_site_symmetry_3
_geom_angle_publ_flag
C7 C1 C5 89.95(15) . . ?
C7 C1 S2 112.32(14) . . ?
C5 C1 S2 104.38(13) . . ?
C3 S2 C1 91.10(10) . . ?
C4 C3 S2 105.67(14) . . ?
C4 C3 Cl16 109.54(12) . . ?
S2 C3 Cl16 111.81(11) . . ?
C8 C4 C5 113.70(16) . . ?
C8 C4 C3 113.01(16) . . ?
C5 C4 C3 106.46(15) . . ?
C4 C5 C6 115.75(16) . . ?
C4 C5 C1 112.35(15) . . ?
C6 C5 C1 87.45(15) . . ?
O13 C6 C5 135.6(2) . . ?
O13 C6 C7 132.6(2) . . ?
C5 C6 C7 91.24(16) . . ?
C6 C7 C1 87.89(16) . . ?
C6 C7 Cl14 117.08(16) . . ?
C1 C7 Cl14 119.95(16) . . ?
C6 C7 Cl15 108.23(16) . . ?
C1 C7 Cl15 110.91(15) . . ?
Cl14 C7 Cl15 110.64(12) . . ?
O9 C8 O10 124.7(2) . . ?
O9 C8 C4 125.9(2) . . ?
O10 C8 C4 109.36(17) . . ?
C8 O10 C11 115.7(2) . . ?
C12 C11 O10 109.6(3) . . ?

loop_
_geom_bond_atom_site_label_1
_geom_bond_atom_site_label_2
_geom_bond_distance
_geom_bond_site_symmetry_2
_geom_bond_publ_flag
C1 C7 1.534(3) . ?
C1 C5 1.554(3) . ?
C1 S2 1.810(2) . ?
S2 C3 1.782(2) . ?
C3 C4 1.537(3) . ?
C3 Cl16 1.800(2) . ?
C4 C8 1.510(3) . ?
C4 C5 1.519(3) . ?
C5 C6 1.523(3) . ?
C6 O13 1.189(3) . ?
C6 C7 1.531(3) . ?
C7 Cl14 1.751(2) . ?
C7 Cl15 1.771(2) . ?
C8 O9 1.196(2) . ?
C8 O10 1.322(3) . ?
O10 C11 1.456(3) . ?
C11 C12 1.362(5) . ?
